data_2226972
loop_
_publ_author_name
'Mo, Yingming'
'Zang, Hong-Jun'
'Cheng, Bo-Wen'

_publ_section_title
;
 3,3,6,6-Tetramethyl-9-(2-nitrophenyl)-3,4,6,7-tetrahydro-2<i>H</i>-xanthene-1,8(5<i>H</i>,9<i>H</i>)-dione
;
_journal_issue 8
_journal_name_full 'Acta Crystallographica Section E'
_journal_page_first o2129
_journal_paper_doi 10.1107/S1600536810029211
_journal_volume 66
_journal_year 2010
_chemical_formula_iupac 'C23 H25 N O5'
_chemical_formula_moiety 'C23 H25 N O5'
_chemical_formula_sum 'C23 H25 N O5'
_chemical_formula_weight 395.44
_chemical_name_systematic
;
3,3,6,6-Tetramethyl-9-(2-nitrophenyl)-3,4,6,7-tetrahydro-2<i>H</i>-xanthene-1,
8(5<i>H</i>,9<i>H</i>)-dione
;
_space_group_IT_number 61
_symmetry_cell_setting orthorhombic
_symmetry_space_group_name_Hall '-P 2ac 2ab'
_symmetry_space_group_name_H-M 'P b c a'
_atom_sites_solution_hydrogens geom
_atom_sites_solution_primary direct
_atom_sites_solution_secondary difmap
_audit_creation_method SHELXL-97
_cell_angle_alpha 90.00
_cell_angle_beta 90.00
_cell_angle_gamma 90.00
_cell_formula_units_Z 8
_cell_length_a 12.199(2)
_cell_length_b 10.510(2)
_cell_length_c 32.484(7)
_cell_measurement_reflns_used 9106
_cell_measurement_temperature 113(2)
_cell_measurement_theta_max 28.0631
_cell_measurement_theta_min 1.8808
_cell_volume 4164.8(14)
_computing_cell_refinement 'CrystalClear (Rigaku, 2002)'
_computing_data_collection 'CrystalClear (Rigaku, 2002)'
_computing_data_reduction 'CrystalClear (Rigaku, 2002)'
_computing_molecular_graphics 'SHELXTL (Sheldrick, 2008)'
_computing_publication_material 'SHELXTL (Sheldrick, 2008)'
_computing_structure_refinement 'SHELXS97 (Sheldrick, 2008)'
_computing_structure_solution 'SHELXS97 (Sheldrick, 2008)'
_diffrn_ambient_temperature 113(2)
_diffrn_detector_area_resol_mean 7.31
_diffrn_measured_fraction_theta_full 0.995
_diffrn_measured_fraction_theta_max 0.995
_diffrn_measurement_device_type 'Rigaku Saturn CCD area-detector'
_diffrn_measurement_method '\w and \f scans'
_diffrn_radiation_monochromator confocal
_diffrn_radiation_source 'rotating anode'
_diffrn_radiation_type MoK\a
_diffrn_radiation_wavelength 0.71073
_diffrn_reflns_av_R_equivalents 0.0534
_diffrn_reflns_av_sigmaI/netI 0.0471
_diffrn_reflns_limit_h_max 14
_diffrn_reflns_limit_h_min -14
_diffrn_reflns_limit_k_max 12
_diffrn_reflns_limit_k_min -10
_diffrn_reflns_limit_l_max 36
_diffrn_reflns_limit_l_min -38
_diffrn_reflns_number 21559
_diffrn_reflns_theta_full 25.02
_diffrn_reflns_theta_max 25.02
_diffrn_reflns_theta_min 2.51
_diffrn_standards_decay_% 0
_diffrn_standards_interval_count 0
_diffrn_standards_interval_time 0
_diffrn_standards_number 0
_exptl_absorpt_coefficient_mu 0.089
_exptl_absorpt_correction_T_max 0.9912
_exptl_absorpt_correction_T_min 0.9825
_exptl_absorpt_correction_type multi-scan
_exptl_absorpt_process_details '(CrystalClear; Rigaku, 2002)'
_exptl_crystal_colour white
_exptl_crystal_density_diffrn 1.261
_exptl_crystal_density_method 'not measured'
_exptl_crystal_description prism
_exptl_crystal_F_000 1680
_exptl_crystal_size_max 0.20
_exptl_crystal_size_mid 0.16
_exptl_crystal_size_min 0.10
_refine_diff_density_max 0.223
_refine_diff_density_min -0.239
_refine_ls_extinction_coef 0.0098(8)
_refine_ls_extinction_expression Fc^*^=kFc[1+0.001xFc^2^\l^3^/sin(2\q)]^-1/4^
_refine_ls_extinction_method SHELXL
_refine_ls_goodness_of_fit_ref 1.158
_refine_ls_hydrogen_treatment constr
_refine_ls_matrix_type full
_refine_ls_number_parameters 267
_refine_ls_number_reflns 3670
_refine_ls_number_restraints 0
_refine_ls_restrained_S_all 1.158
_refine_ls_R_factor_all 0.0737
_refine_ls_R_factor_gt 0.0632
_refine_ls_shift/su_max 0.001
_refine_ls_shift/su_mean 0.000
_refine_ls_structure_factor_coef Fsqd
_refine_ls_weighting_details 'calc w=1/[\s^2^(Fo^2^)+(0.0574P)^2^+1.5964P] where P=(Fo^2^+2Fc^2^)/3'
_refine_ls_weighting_scheme calc
_refine_ls_wR_factor_gt 0.1385
_refine_ls_wR_factor_ref 0.1444
_reflns_number_gt 3242
_reflns_number_total 3670
_reflns_threshold_expression >2sigma(I)
_cod_data_source_file jh2186.cif
_cod_data_source_block I
_cod_original_cell_volume 4164.9(14)
_cod_original_sg_symbol_H-M Pbca
_cod_database_code 2226972
_cod_database_fobs_code 2226972

loop_
_symmetry_equiv_pos_as_xyz
'x, y, z'
'-x+1/2, -y, z+1/2'
'-x, y+1/2, -z+1/2'
'x+1/2, -y+1/2, -z'
'-x, -y, -z'
'x-1/2, y, -z-1/2'
'x, -y-1/2, z-1/2'
'-x-1/2, y-1/2, z'

loop_
_atom_site_type_symbol
_atom_site_label
_atom_site_fract_x
_atom_site_fract_y
_atom_site_fract_z
_atom_site_U_iso_or_equiv
_atom_site_adp_type
_atom_site_calc_flag
_atom_site_refinement_flags
_atom_site_occupancy
_atom_site_disorder_assembly
_atom_site_disorder_group
O O1 0.54601(12) 0.17933(14) 0.36579(4) 0.0237(4) Uani d . 1 . .
O O2 0.25719(14) 0.45727(16) 0.40103(5) 0.0387(5) Uani d . 1 . .
O O3 0.49229(13) 0.50696(15) 0.26800(4) 0.0306(4) Uani d . 1 . .
O O4 0.77268(15) 0.56112(18) 0.42780(6) 0.0474(5) Uani d . 1 . .
O O5 0.78206(14) 0.76618(17) 0.42061(5) 0.0400(5) Uani d . 1 . .
N N1 0.73522(16) 0.66330(19) 0.41615(5) 0.0299(5) Uani d . 1 . .
C C1 0.56412(18) 0.2415(2) 0.32907(6) 0.0219(5) Uani d . 1 . .
C C2 0.64378(18) 0.1708(2) 0.30297(6) 0.0227(5) Uani d . 1 . .
H H2A 0.6054 0.0996 0.2892 0.027 Uiso calc R 1 . .
H H2B 0.7015 0.1340 0.3208 0.027 Uiso calc R 1 . .
C C3 0.69762(18) 0.2553(2) 0.27026(6) 0.0226(5) Uani d . 1 . .
C C4 0.60627(18) 0.3304(2) 0.24887(6) 0.0246(5) Uani d . 1 . .
H H4A 0.6398 0.3897 0.2288 0.029 Uiso calc R 1 . .
H H4B 0.5596 0.2702 0.2333 0.029 Uiso calc R 1 . .
C C5 0.53483(18) 0.4053(2) 0.27790(6) 0.0244(5) Uani d . 1 . .
C C6 0.51360(17) 0.3502(2) 0.31886(6) 0.0214(5) Uani d . 1 . .
C C7 0.43583(17) 0.4193(2) 0.34753(6) 0.0230(5) Uani d . 1 . .
H H7 0.3668 0.4380 0.3321 0.028 Uiso calc R 1 . .
C C8 0.40825(17) 0.3317(2) 0.38289(6) 0.0238(5) Uani d . 1 . .
C C9 0.31381(19) 0.3637(2) 0.40908(7) 0.0296(5) Uani d . 1 . .
C C10 0.2868(2) 0.2742(2) 0.44399(7) 0.0343(6) Uani d . 1 . .
H H10A 0.2361 0.2078 0.4337 0.041 Uiso calc R 1 . .
H H10B 0.2481 0.3224 0.4658 0.041 Uiso calc R 1 . .
C C11 0.3870(2) 0.2095(2) 0.46289(6) 0.0298(6) Uani d . 1 . .
C C12 0.44987(19) 0.1422(2) 0.42801(6) 0.0261(5) Uani d . 1 . .
H H12A 0.5227 0.1156 0.4383 0.031 Uiso calc R 1 . .
H H12B 0.4094 0.0647 0.4198 0.031 Uiso calc R 1 . .
C C13 0.46462(17) 0.2256(2) 0.39124(6) 0.0227(5) Uani d . 1 . .
C C14 0.75809(19) 0.1729(2) 0.23874(6) 0.0278(5) Uani d . 1 . .
H H14A 0.8182 0.1276 0.2524 0.042 Uiso calc R 1 . .
H H14B 0.7878 0.2272 0.2169 0.042 Uiso calc R 1 . .
H H14C 0.7070 0.1112 0.2268 0.042 Uiso calc R 1 . .
C C15 0.78024(19) 0.3455(2) 0.29057(7) 0.0295(5) Uani d . 1 . .
H H15A 0.8387 0.2957 0.3035 0.044 Uiso calc R 1 . .
H H15B 0.7429 0.3968 0.3115 0.044 Uiso calc R 1 . .
H H15C 0.8119 0.4017 0.2696 0.044 Uiso calc R 1 . .
C C16 0.4605(2) 0.3084(2) 0.48427(7) 0.0421(7) Uani d . 1 . .
H H16A 0.4185 0.3519 0.5058 0.063 Uiso calc R 1 . .
H H16B 0.4859 0.3708 0.4640 0.063 Uiso calc R 1 . .
H H16C 0.5238 0.2656 0.4966 0.063 Uiso calc R 1 . .
C C17 0.3501(2) 0.1099(2) 0.49439(7) 0.0395(7) Uani d . 1 . .
H H17A 0.3046 0.0458 0.4807 0.059 Uiso calc R 1 . .
H H17B 0.3075 0.1514 0.5161 0.059 Uiso calc R 1 . .
H H17C 0.4146 0.0687 0.5065 0.059 Uiso calc R 1 . .
C C18 0.48347(18) 0.5456(2) 0.36303(6) 0.0237(5) Uani d . 1 . .
C C19 0.42695(19) 0.6595(2) 0.35885(6) 0.0281(5) Uani d . 1 . .
H H19 0.3565 0.6592 0.3464 0.034 Uiso calc R 1 . .
C C20 0.4708(2) 0.7741(2) 0.37241(7) 0.0318(6) Uani d . 1 . .
H H20 0.4305 0.8507 0.3689 0.038 Uiso calc R 1 . .
C C21 0.57294(19) 0.7774(2) 0.39100(6) 0.0296(5) Uani d . 1 . .
H H21 0.6043 0.8551 0.4002 0.035 Uiso calc R 1 . .
C C22 0.62764(18) 0.6625(2) 0.39566(6) 0.0250(5) Uani d . 1 . .
C C23 0.58551(18) 0.5471(2) 0.38256(6) 0.0241(5) Uani d . 1 . .
H H23 0.6252 0.4704 0.3868 0.029 Uiso calc R 1 . .

loop_
_atom_site_aniso_label
_atom_site_aniso_U_11
_atom_site_aniso_U_22
_atom_site_aniso_U_33
_atom_site_aniso_U_12
_atom_site_aniso_U_13
_atom_site_aniso_U_23
O1 0.0265(9) 0.0227(9) 0.0221(7) 0.0030(7) 0.0026(6) 0.0018(6)
O2 0.0319(10) 0.0312(10) 0.0529(10) 0.0085(8) 0.0103(8) 0.0031(8)
O3 0.0332(10) 0.0266(10) 0.0319(8) 0.0075(8) -0.0029(7) 0.0042(7)
O4 0.0405(12) 0.0360(12) 0.0655(12) -0.0072(9) -0.0202(9) 0.0157(9)
O5 0.0310(10) 0.0320(11) 0.0572(11) -0.0071(8) 0.0037(8) -0.0187(8)
N1 0.0283(11) 0.0318(12) 0.0297(10) -0.0046(10) 0.0018(8) -0.0044(8)
C1 0.0237(12) 0.0211(12) 0.0209(10) -0.0029(10) -0.0028(8) -0.0011(8)
C2 0.0260(12) 0.0187(12) 0.0232(10) 0.0014(10) -0.0016(8) -0.0011(8)
C3 0.0248(12) 0.0183(12) 0.0246(10) -0.0003(10) 0.0008(8) -0.0002(8)
C4 0.0275(12) 0.0234(12) 0.0228(10) 0.0001(10) 0.0001(9) 0.0000(9)
C5 0.0220(12) 0.0227(13) 0.0286(11) -0.0012(10) -0.0045(9) -0.0003(9)
C6 0.0214(12) 0.0191(12) 0.0236(10) -0.0002(9) -0.0016(8) -0.0018(8)
C7 0.0198(11) 0.0230(12) 0.0261(11) 0.0015(10) -0.0030(8) -0.0012(9)
C8 0.0229(12) 0.0224(12) 0.0262(10) -0.0018(10) -0.0014(9) -0.0016(9)
C9 0.0277(13) 0.0249(13) 0.0362(12) -0.0018(11) 0.0035(10) -0.0045(10)
C10 0.0342(14) 0.0283(14) 0.0403(13) -0.0020(12) 0.0134(10) -0.0021(10)
C11 0.0347(14) 0.0253(13) 0.0293(11) -0.0053(11) 0.0079(10) -0.0030(10)
C12 0.0272(12) 0.0237(13) 0.0273(11) -0.0023(10) 0.0032(9) 0.0004(9)
C13 0.0194(11) 0.0232(13) 0.0253(10) -0.0035(10) 0.0016(8) -0.0047(9)
C14 0.0305(13) 0.0264(13) 0.0266(11) 0.0005(11) 0.0043(9) 0.0008(9)
C15 0.0302(13) 0.0247(13) 0.0336(11) -0.0027(11) -0.0029(9) -0.0019(10)
C16 0.0536(17) 0.0411(17) 0.0318(12) -0.0137(14) 0.0024(11) -0.0090(11)
C17 0.0483(17) 0.0366(16) 0.0337(12) -0.0024(13) 0.0133(11) 0.0013(11)
C18 0.0280(12) 0.0224(13) 0.0207(10) 0.0004(10) 0.0026(8) -0.0021(8)
C19 0.0286(13) 0.0261(14) 0.0296(11) 0.0041(11) -0.0028(9) 0.0000(9)
C20 0.0393(15) 0.0213(13) 0.0349(12) 0.0077(11) 0.0005(10) -0.0017(10)
C21 0.0364(14) 0.0240(13) 0.0283(11) -0.0024(11) 0.0042(10) -0.0028(9)
C22 0.0255(12) 0.0261(13) 0.0236(10) -0.0030(10) 0.0021(8) -0.0004(8)
C23 0.0265(12) 0.0211(12) 0.0246(10) 0.0021(10) 0.0018(9) -0.0004(9)

loop_
_atom_type_symbol
_atom_type_description
_atom_type_scat_dispersion_real
_atom_type_scat_dispersion_imag
_atom_type_scat_source
C C 0.0033 0.0016 'International Tables Vol C Tables 4.2.6.8 and 6.1.1.4'
H H 0.0000 0.0000 'International Tables Vol C Tables 4.2.6.8 and 6.1.1.4'
N N 0.0061 0.0033 'International Tables Vol C Tables 4.2.6.8 and 6.1.1.4'
O O 0.0106 0.0060 'International Tables Vol C Tables 4.2.6.8 and 6.1.1.4'

loop_
_geom_angle_atom_site_label_1
_geom_angle_atom_site_label_2
_geom_angle_atom_site_label_3
_geom_angle_site_symmetry_1
_geom_angle_site_symmetry_3
_geom_angle
_geom_angle_publ_flag
C1 O1 C13 . . 117.83(17) ?
O4 N1 O5 . . 124.0(2) ?
O4 N1 C22 . . 117.83(19) ?
O5 N1 C22 . . 118.1(2) ?
C6 C1 O1 . . 123.00(18) ?
C6 C1 C2 . . 125.82(18) ?
O1 C1 C2 . . 111.17(17) ?
C1 C2 C3 . . 112.65(18) ?
C1 C2 H2A . . 109.1 ?
C3 C2 H2A . . 109.1 ?
C1 C2 H2B . . 109.1 ?
C3 C2 H2B . . 109.1 ?
H2A C2 H2B . . 107.8 ?
C14 C3 C4 . . 109.77(17) ?
C14 C3 C15 . . 108.71(18) ?
C4 C3 C15 . . 110.81(18) ?
C14 C3 C2 . . 110.01(17) ?
C4 C3 C2 . . 107.53(18) ?
C15 C3 C2 . . 109.99(17) ?
C5 C4 C3 . . 113.96(17) ?
C5 C4 H4A . . 108.8 ?
C3 C4 H4A . . 108.8 ?
C5 C4 H4B . . 108.8 ?
C3 C4 H4B . . 108.8 ?
H4A C4 H4B . . 107.7 ?
O3 C5 C6 . . 120.21(19) ?
O3 C5 C4 . . 122.31(19) ?
C6 C5 C4 . . 117.45(19) ?
C1 C6 C5 . . 118.54(19) ?
C1 C6 C7 . . 123.00(18) ?
C5 C6 C7 . . 118.46(18) ?
C8 C7 C6 . . 108.39(18) ?
C8 C7 C18 . . 111.21(16) ?
C6 C7 C18 . . 112.29(18) ?
C8 C7 H7 . . 108.3 ?
C6 C7 H7 . . 108.3 ?
C18 C7 H7 . . 108.3 ?
C13 C8 C9 . . 118.4(2) ?
C13 C8 C7 . . 123.21(19) ?
C9 C8 C7 . . 118.37(19) ?
O2 C9 C8 . . 120.0(2) ?
O2 C9 C10 . . 122.4(2) ?
C8 C9 C10 . . 117.6(2) ?
C9 C10 C11 . . 113.83(19) ?
C9 C10 H10A . . 108.8 ?
C11 C10 H10A . . 108.8 ?
C9 C10 H10B . . 108.8 ?
C11 C10 H10B . . 108.8 ?
H10A C10 H10B . . 107.7 ?
C10 C11 C17 . . 109.7(2) ?
C10 C11 C16 . . 110.3(2) ?
C17 C11 C16 . . 109.38(19) ?
C10 C11 C12 . . 107.88(18) ?
C17 C11 C12 . . 108.93(19) ?
C16 C11 C12 . . 110.6(2) ?
C13 C12 C11 . . 112.29(18) ?
C13 C12 H12A . . 109.1 ?
C11 C12 H12A . . 109.1 ?
C13 C12 H12B . . 109.1 ?
C11 C12 H12B . . 109.1 ?
H12A C12 H12B . . 107.9 ?
C8 C13 O1 . . 122.81(19) ?
C8 C13 C12 . . 126.15(19) ?
O1 C13 C12 . . 111.04(18) ?
C3 C14 H14A . . 109.5 ?
C3 C14 H14B . . 109.5 ?
H14A C14 H14B . . 109.5 ?
C3 C14 H14C . . 109.5 ?
H14A C14 H14C . . 109.5 ?
H14B C14 H14C . . 109.5 ?
C3 C15 H15A . . 109.5 ?
C3 C15 H15B . . 109.5 ?
H15A C15 H15B . . 109.5 ?
C3 C15 H15C . . 109.5 ?
H15A C15 H15C . . 109.5 ?
H15B C15 H15C . . 109.5 ?
C11 C16 H16A . . 109.5 ?
C11 C16 H16B . . 109.5 ?
H16A C16 H16B . . 109.5 ?
C11 C16 H16C . . 109.5 ?
H16A C16 H16C . . 109.5 ?
H16B C16 H16C . . 109.5 ?
C11 C17 H17A . . 109.5 ?
C11 C17 H17B . . 109.5 ?
H17A C17 H17B . . 109.5 ?
C11 C17 H17C . . 109.5 ?
H17A C17 H17C . . 109.5 ?
H17B C17 H17C . . 109.5 ?
C19 C18 C23 . . 118.5(2) ?
C19 C18 C7 . . 121.75(19) ?
C23 C18 C7 . . 119.76(19) ?
C18 C19 C20 . . 121.7(2) ?
C18 C19 H19 . . 119.2 ?
C20 C19 H19 . . 119.2 ?
C21 C20 C19 . . 120.4(2) ?
C21 C20 H20 . . 119.8 ?
C19 C20 H20 . . 119.8 ?
C20 C21 C22 . . 117.3(2) ?
C20 C21 H21 . . 121.4 ?
C22 C21 H21 . . 121.4 ?
C23 C22 C21 . . 123.4(2) ?
C23 C22 N1 . . 118.3(2) ?
C21 C22 N1 . . 118.3(2) ?
C22 C23 C18 . . 118.7(2) ?
C22 C23 H23 . . 120.7 ?
C18 C23 H23 . . 120.7 ?

loop_
_geom_bond_atom_site_label_1
_geom_bond_atom_site_label_2
_geom_bond_site_symmetry_2
_geom_bond_distance
_geom_bond_publ_flag
O1 C1 . 1.378(2) ?
O1 C13 . 1.381(2) ?
O2 C9 . 1.230(3) ?
O3 C5 . 1.230(3) ?
O4 N1 . 1.227(2) ?
O5 N1 . 1.231(2) ?
N1 C22 . 1.472(3) ?
C1 C6 . 1.340(3) ?
C1 C2 . 1.488(3) ?
C2 C3 . 1.533(3) ?
C2 H2A . 0.9900 ?
C2 H2B . 0.9900 ?
C3 C14 . 1.531(3) ?
C3 C4 . 1.532(3) ?
C3 C15 . 1.533(3) ?
C4 C5 . 1.507(3) ?
C4 H4A . 0.9900 ?
C4 H4B . 0.9900 ?
C5 C6 . 1.474(3) ?
C6 C7 . 1.515(3) ?
C7 C8 . 1.510(3) ?
C7 C18 . 1.534(3) ?
C7 H7 . 1.0000 ?
C8 C13 . 1.338(3) ?
C8 C9 . 1.471(3) ?
C9 C10 . 1.510(3) ?
C10 C11 . 1.528(3) ?
C10 H10A . 0.9900 ?
C10 H10B . 0.9900 ?
C11 C17 . 1.531(3) ?
C11 C16 . 1.538(3) ?
C11 C12 . 1.540(3) ?
C12 C13 . 1.492(3) ?
C12 H12A . 0.9900 ?
C12 H12B . 0.9900 ?
C14 H14A . 0.9800 ?
C14 H14B . 0.9800 ?
C14 H14C . 0.9800 ?
C15 H15A . 0.9800 ?
C15 H15B . 0.9800 ?
C15 H15C . 0.9800 ?
C16 H16A . 0.9800 ?
C16 H16B . 0.9800 ?
C16 H16C . 0.9800 ?
C17 H17A . 0.9800 ?
C17 H17B . 0.9800 ?
C17 H17C . 0.9800 ?
C18 C19 . 1.389(3) ?
C18 C23 . 1.397(3) ?
C19 C20 . 1.389(3) ?
C19 H19 . 0.9500 ?
C20 C21 . 1.385(3) ?
C20 H20 . 0.9500 ?
C21 C22 . 1.388(3) ?
C21 H21 . 0.9500 ?
C22 C23 . 1.385(3) ?
C23 H23 . 0.9500 ?

loop_
_geom_torsion_atom_site_label_1
_geom_torsion_atom_site_label_2
_geom_torsion_atom_site_label_3
_geom_torsion_atom_site_label_4
_geom_torsion_site_symmetry_1
_geom_torsion_site_symmetry_2
_geom_torsion_site_symmetry_3
_geom_torsion_site_symmetry_4
_geom_torsion
_geom_torsion_publ_flag
C13 O1 C1 C6 . . . . 6.2(3) ?
C13 O1 C1 C2 . . . . -172.70(17) ?
C6 C1 C2 C3 . . . . 22.0(3) ?
O1 C1 C2 C3 . . . . -159.20(17) ?
C1 C2 C3 C14 . . . . -167.45(17) ?
C1 C2 C3 C4 . . . . -47.9(2) ?
C1 C2 C3 C15 . . . . 72.8(2) ?
C14 C3 C4 C5 . . . . 174.59(18) ?
C15 C3 C4 C5 . . . . -65.3(2) ?
C2 C3 C4 C5 . . . . 54.9(2) ?
C3 C4 C5 O3 . . . . 148.0(2) ?
C3 C4 C5 C6 . . . . -34.1(3) ?
O1 C1 C6 C5 . . . . -176.97(18) ?
C2 C1 C6 C5 . . . . 1.8(3) ?
O1 C1 C6 C7 . . . . 3.2(3) ?
C2 C1 C6 C7 . . . . -178.1(2) ?
O3 C5 C6 C1 . . . . -177.9(2) ?
C4 C5 C6 C1 . . . . 4.3(3) ?
O3 C5 C6 C7 . . . . 2.0(3) ?
C4 C5 C6 C7 . . . . -175.89(18) ?
C1 C6 C7 C8 . . . . -12.4(3) ?
C5 C6 C7 C8 . . . . 167.72(18) ?
C1 C6 C7 C18 . . . . 110.8(2) ?
C5 C6 C7 C18 . . . . -69.0(2) ?
C6 C7 C8 C13 . . . . 14.3(3) ?
C18 C7 C8 C13 . . . . -109.6(2) ?
C6 C7 C8 C9 . . . . -164.80(18) ?
C18 C7 C8 C9 . . . . 71.3(2) ?
C13 C8 C9 O2 . . . . -176.5(2) ?
C7 C8 C9 O2 . . . . 2.6(3) ?
C13 C8 C9 C10 . . . . 0.2(3) ?
C7 C8 C9 C10 . . . . 179.30(19) ?
O2 C9 C10 C11 . . . . -150.8(2) ?
C8 C9 C10 C11 . . . . 32.6(3) ?
C9 C10 C11 C17 . . . . -173.52(19) ?
C9 C10 C11 C16 . . . . 65.9(2) ?
C9 C10 C11 C12 . . . . -55.0(3) ?
C10 C11 C12 C13 . . . . 46.8(2) ?
C17 C11 C12 C13 . . . . 165.81(19) ?
C16 C11 C12 C13 . . . . -73.9(2) ?
C9 C8 C13 O1 . . . . 172.13(18) ?
C7 C8 C13 O1 . . . . -7.0(3) ?
C9 C8 C13 C12 . . . . -7.8(3) ?
C7 C8 C13 C12 . . . . 173.1(2) ?
C1 O1 C13 C8 . . . . -4.3(3) ?
C1 O1 C13 C12 . . . . 175.67(17) ?
C11 C12 C13 C8 . . . . -17.4(3) ?
C11 C12 C13 O1 . . . . 162.64(18) ?
C8 C7 C18 C19 . . . . -112.2(2) ?
C6 C7 C18 C19 . . . . 126.2(2) ?
C8 C7 C18 C23 . . . . 66.7(2) ?
C6 C7 C18 C23 . . . . -54.9(2) ?
C23 C18 C19 C20 . . . . 2.0(3) ?
C7 C18 C19 C20 . . . . -179.1(2) ?
C18 C19 C20 C21 . . . . -0.6(3) ?
C19 C20 C21 C22 . . . . -0.6(3) ?
C20 C21 C22 C23 . . . . 0.4(3) ?
C20 C21 C22 N1 . . . . -178.68(18) ?
O4 N1 C22 C23 . . . . -13.9(3) ?
O5 N1 C22 C23 . . . . 166.23(19) ?
O4 N1 C22 C21 . . . . 165.2(2) ?
O5 N1 C22 C21 . . . . -14.7(3) ?
C21 C22 C23 C18 . . . . 1.0(3) ?
N1 C22 C23 C18 . . . . -179.92(17) ?
C19 C18 C23 C22 . . . . -2.2(3) ?
C7 C18 C23 C22 . . . . 178.92(18) ?

loop_
_cod_related_entry_id
_cod_related_entry_database
_cod_related_entry_code
1 ChemSpider 293076
